data_4504187
loop_
_publ_author_name
'Johansson, Roger'
'\"Ohrstr\"om, Lars'
'Wendt, Ola F.'

_publ_section_title
;
 Hydrogen Bond Control of Dimensionality in Organometallic
 {2,6-Bis[(di-t-butylphosphino)methyl]phenyl}palladium(II)
 Compounds:&#x00A0; Dimers, Chains, and a 3D-Net with an Apparent Channel
 Structure
;
_journal_issue 10
_journal_name_full 'Crystal Growth &amp; Design'
_journal_page_first 1974
_journal_paper_doi 10.1021/cg060913q
_journal_volume 7
_journal_year 2007
_chemical_formula_sum 'C24 H44 O2.5 P2 Pd'
_chemical_formula_weight 540.93
_chemical_name_systematic
; 
 ? 
;
_space_group_IT_number 61
_symmetry_cell_setting orthorhombic
_symmetry_space_group_name_Hall '-P 2ac 2ab'
_symmetry_space_group_name_H-M 'P b c a'
_atom_sites_solution_hydrogens geom
_atom_sites_solution_primary direct
_atom_sites_solution_secondary difmap
_audit_creation_method SHELXL-97
_cell_angle_alpha 90.00
_cell_angle_beta 90.00
_cell_angle_gamma 90.00
_cell_formula_units_Z 8
_cell_length_a 11.2561(7)
_cell_length_b 15.9146(10)
_cell_length_c 30.6537(17)
_cell_measurement_reflns_used 9341
_cell_measurement_temperature 293(2)
_cell_measurement_theta_max 32.6769
_cell_measurement_theta_min 2.2139
_cell_volume 5491.2(6)
_computing_cell_refinement
;
CrysAlis RED, Oxford Diffraction Ltd.,
Version 1.171.29.0 (release 06-01-2006 CrysAlis171 .NET)
(compiled Jan  6 2006,18:17:31)
;
_computing_data_collection
;
CrysAlis CCD, Oxford Diffraction Ltd.,
Version 1.171.29.0 (release 06-01-2006 CrysAlis171 .NET)
(compiled Jan  6 2006,18:17:31)
;
_computing_data_reduction
;
CrysAlis RED, Oxford Diffraction Ltd.,
Version 1.171.29.0 (release 06-01-2006 CrysAlis171 .NET)
(compiled Jan  6 2006,18:17:31)
;
_computing_molecular_graphics 'Diamond (Brandenburg)'
_computing_publication_material 'SHELXL-97 (Sheldrick, 1997)'
_computing_structure_refinement 'SHELXL-97 (Sheldrick, 1997)'
_computing_structure_solution 'SHELXS-97 (Sheldrick, 1990)'
_diffrn_ambient_temperature 293(2)
_diffrn_detector_area_resol_mean 16.1829
_diffrn_measured_fraction_theta_full 0.999
_diffrn_measured_fraction_theta_max 0.952
_diffrn_measurement_device_type 'Oxford Diffraction XCalibur 3'
_diffrn_measurement_method '\w scans'
_diffrn_radiation_monochromator graphite
_diffrn_radiation_source 'Enhance (Mo) X-ray Source'
_diffrn_radiation_type MoK\a
_diffrn_radiation_wavelength 0.71073
_diffrn_reflns_av_R_equivalents 0.0516
_diffrn_reflns_av_sigmaI/netI 0.0913
_diffrn_reflns_limit_h_max 16
_diffrn_reflns_limit_h_min -16
_diffrn_reflns_limit_k_max 23
_diffrn_reflns_limit_k_min -18
_diffrn_reflns_limit_l_max 46
_diffrn_reflns_limit_l_min -44
_diffrn_reflns_number 51183
_diffrn_reflns_theta_full 27.00
_diffrn_reflns_theta_max 32.73
_diffrn_reflns_theta_min 2.56
_diffrn_standards_decay_% 0.0
_exptl_absorpt_coefficient_mu 0.811
_exptl_absorpt_correction_T_max 0.9673
_exptl_absorpt_correction_T_min 0.8073
_exptl_absorpt_correction_type multi-scan
_exptl_absorpt_process_details
; 
CrysAlis RED, Oxford Diffraction Ltd.,
Version 1.171.29.0 (release 06-01-2006 CrysAlis171 .NET)
(compiled Jan  6 2006,18:17:31)
Empirical absorption correction using spherical harmonics,
 implemented in SCALE3 ABSPACK scaling algorithm. 
;
_exptl_crystal_colour colourless
_exptl_crystal_density_diffrn 1.309
_exptl_crystal_density_method 'not measured'
_exptl_crystal_description plate
_exptl_crystal_F_000 2272
_exptl_crystal_size_max 0.36
_exptl_crystal_size_mid 0.22
_exptl_crystal_size_min 0.06
_refine_diff_density_max 0.907
_refine_diff_density_min -0.549
_refine_diff_density_rms 0.079
_refine_ls_extinction_method none
_refine_ls_goodness_of_fit_ref 0.980
_refine_ls_hydrogen_treatment riding
_refine_ls_matrix_type full
_refine_ls_number_parameters 262
_refine_ls_number_reflns 9643
_refine_ls_number_restraints 0
_refine_ls_restrained_S_all 0.980
_refine_ls_R_factor_all 0.1682
_refine_ls_R_factor_gt 0.0567
_refine_ls_shift/su_max 0.001
_refine_ls_shift/su_mean 0.000
_refine_ls_structure_factor_coef Fsqd
_refine_ls_weighting_details 'calc w=1/[\s^2^(Fo^2^)+(0.0800P)^2^+0.0000P] where P=(Fo^2^+2Fc^2^)/3'
_refine_ls_weighting_scheme calc
_refine_ls_wR_factor_gt 0.1424
_refine_ls_wR_factor_ref 0.1783
_reflns_number_gt 4277
_reflns_number_total 9643
_reflns_threshold_expression >2sigma(I)
_cod_data_source_file cg060913q-file002.cif
_cod_data_source_block compound4
_cod_original_sg_symbol_H-M Pbca
_cod_original_formula_sum 'C24 H44 O2.50 P2 Pd'
_cod_database_code 4504187

loop_
_symmetry_equiv_pos_as_xyz
'x, y, z'
'-x+1/2, -y, z+1/2'
'-x, y+1/2, -z+1/2'
'x+1/2, -y+1/2, -z'
'-x, -y, -z'
'x-1/2, y, -z-1/2'
'x, -y-1/2, z-1/2'
'-x-1/2, y-1/2, z'

loop_
_atom_site_label
_atom_site_type_symbol
_atom_site_fract_x
_atom_site_fract_y
_atom_site_fract_z
_atom_site_U_iso_or_equiv
_atom_site_adp_type
_atom_site_occupancy
_atom_site_symmetry_multiplicity
_atom_site_calc_flag
_atom_site_refinement_flags
Pd1 Pd 0.40187(3) 0.387496(19) 0.118973(10) 0.04699(13) Uani 1 1 d .
P1 P 0.56861(9) 0.36355(7) 0.16103(4) 0.0477(3) Uani 1 1 d .
C1 C 0.3250(3) 0.3031(2) 0.15970(12) 0.0419(9) Uani 1 1 d .
P2 P 0.21524(9) 0.39316(7) 0.08823(3) 0.0481(3) Uani 1 1 d .
C2 C 0.3869(3) 0.2685(2) 0.19514(13) 0.0473(9) Uani 1 1 d .
C3 C 0.3341(4) 0.2083(3) 0.22173(14) 0.0583(11) Uani 1 1 d .
H3 H 0.3769 0.1854 0.2448 0.070 Uiso 1 1 calc R
C4 C 0.2210(4) 0.1825(3) 0.21451(15) 0.0626(12) Uani 1 1 d .
H4 H 0.1868 0.1422 0.2326 0.075 Uiso 1 1 calc R
C5 C 0.1575(4) 0.2154(3) 0.18084(16) 0.0605(12) Uani 1 1 d .
H5 H 0.0795 0.1982 0.1764 0.073 Uiso 1 1 calc R
C6 C 0.2081(4) 0.2748(2) 0.15279(13) 0.0505(10) Uani 1 1 d .
C7 C 0.5106(4) 0.2992(3) 0.20595(15) 0.0698(13) Uani 1 1 d .
H7A H 0.5626 0.2515 0.2108 0.084 Uiso 1 1 calc R
H7B H 0.5084 0.3323 0.2325 0.084 Uiso 1 1 calc R
C8 C 0.1360(4) 0.3054(3) 0.11421(16) 0.0677(13) Uani 1 1 d .
H8A H 0.0583 0.3238 0.1239 0.081 Uiso 1 1 calc R
H8B H 0.1254 0.2600 0.0934 0.081 Uiso 1 1 calc R
C10 C 0.6333(4) 0.4568(3) 0.19041(16) 0.0675(13) Uani 1 1 d .
C11 C 0.5256(6) 0.5072(4) 0.2063(2) 0.126(3) Uani 1 1 d .
H11A H 0.4752 0.5202 0.1820 0.189 Uiso 1 1 calc R
H11B H 0.5522 0.5584 0.2197 0.189 Uiso 1 1 calc R
H11C H 0.4820 0.4746 0.2272 0.189 Uiso 1 1 calc R
C12 C 0.7053(6) 0.5102(4) 0.1577(2) 0.123(3) Uani 1 1 d .
H12A H 0.6562 0.5240 0.1331 0.185 Uiso 1 1 calc R
H12B H 0.7732 0.4788 0.1479 0.185 Uiso 1 1 calc R
H12C H 0.7313 0.5609 0.1716 0.185 Uiso 1 1 calc R
C13 C 0.7128(5) 0.4346(4) 0.22859(17) 0.0938(18) Uani 1 1 d .
H13A H 0.7801 0.4033 0.2183 0.141 Uiso 1 1 calc R
H13B H 0.6690 0.4012 0.2491 0.141 Uiso 1 1 calc R
H13C H 0.7396 0.4852 0.2425 0.141 Uiso 1 1 calc R
C14 C 0.6824(4) 0.2971(3) 0.13292(16) 0.0635(12) Uani 1 1 d .
C15 C 0.7195(5) 0.3377(4) 0.09042(17) 0.0995(19) Uani 1 1 d .
H15A H 0.6503 0.3485 0.0730 0.149 Uiso 1 1 calc R
H15B H 0.7719 0.3006 0.0749 0.149 Uiso 1 1 calc R
H15C H 0.7597 0.3896 0.0964 0.149 Uiso 1 1 calc R
C16 C 0.7926(4) 0.2785(3) 0.16054(18) 0.0823(16) Uani 1 1 d .
H16A H 0.7690 0.2527 0.1875 0.123 Uiso 1 1 calc R
H16B H 0.8338 0.3301 0.1666 0.123 Uiso 1 1 calc R
H16C H 0.8443 0.2412 0.1449 0.123 Uiso 1 1 calc R
C17 C 0.6185(5) 0.2138(4) 0.1225(2) 0.0921(19) Uani 1 1 d .
H17A H 0.5496 0.2250 0.1049 0.138 Uiso 1 1 calc R
H17B H 0.5946 0.1872 0.1492 0.138 Uiso 1 1 calc R
H17C H 0.6715 0.1774 0.1068 0.138 Uiso 1 1 calc R
C18 C 0.1335(4) 0.4899(3) 0.10460(16) 0.0637(12) Uani 1 1 d .
C19 C 0.1207(5) 0.4848(4) 0.15511(19) 0.102(2) Uani 1 1 d .
H19A H 0.0753 0.4359 0.1627 0.152 Uiso 1 1 calc R
H19B H 0.0809 0.5342 0.1656 0.152 Uiso 1 1 calc R
H19C H 0.1981 0.4812 0.1682 0.152 Uiso 1 1 calc R
C20 C 0.0072(4) 0.4966(3) 0.08447(18) 0.0848(16) Uani 1 1 d .
H20A H -0.0376 0.4471 0.0916 0.127 Uiso 1 1 calc R
H20B H 0.0134 0.5015 0.0533 0.127 Uiso 1 1 calc R
H20C H -0.0324 0.5452 0.0960 0.127 Uiso 1 1 calc R
C21 C 0.2042(5) 0.5683(3) 0.0935(2) 0.0931(18) Uani 1 1 d .
H21A H 0.2134 0.5723 0.0624 0.140 Uiso 1 1 calc R
H21B H 0.2811 0.5651 0.1070 0.140 Uiso 1 1 calc R
H21C H 0.1629 0.6169 0.1041 0.140 Uiso 1 1 calc R
C22 C 0.2034(5) 0.3689(3) 0.02845(15) 0.0691(13) Uani 1 1 d .
C23 C 0.2416(5) 0.4447(4) 0.00111(16) 0.0953(18) Uani 1 1 d .
H23A H 0.1865 0.4900 0.0055 0.143 Uiso 1 1 calc R
H23B H 0.2427 0.4294 -0.0292 0.143 Uiso 1 1 calc R
H23C H 0.3196 0.4623 0.0099 0.143 Uiso 1 1 calc R
C24 C 0.0780(5) 0.3410(4) 0.01401(18) 0.0905(18) Uani 1 1 d .
H24A H 0.0229 0.3862 0.0185 0.136 Uiso 1 1 calc R
H24B H 0.0538 0.2931 0.0309 0.136 Uiso 1 1 calc R
H24C H 0.0794 0.3262 -0.0164 0.136 Uiso 1 1 calc R
C25 C 0.2922(5) 0.2964(4) 0.02066(18) 0.108(2) Uani 1 1 d .
H25A H 0.2692 0.2486 0.0378 0.163 Uiso 1 1 calc R
H25B H 0.3705 0.3141 0.0291 0.163 Uiso 1 1 calc R
H25C H 0.2921 0.2815 -0.0097 0.163 Uiso 1 1 calc R
O1 O 0.4798(3) 0.4730(2) 0.07520(11) 0.0851(11) Uani 1 1 d .
O2 O 0.5579(8) 0.3937(5) -0.0162(3) 0.166(4) Uiso 0.728(13) 1 d P
O3 O 0.4634(8) 0.3581(5) -0.0837(3) 0.165(4) Uiso 0.728(13) 1 d P

loop_
_atom_site_aniso_label
_atom_site_aniso_U_11
_atom_site_aniso_U_22
_atom_site_aniso_U_33
_atom_site_aniso_U_23
_atom_site_aniso_U_13
_atom_site_aniso_U_12
Pd1 0.04167(19) 0.0510(2) 0.0483(2) 0.01210(14) -0.00352(13) -0.00241(13)
P1 0.0425(6) 0.0510(6) 0.0497(6) -0.0002(5) -0.0054(5) -0.0011(5)
C1 0.040(2) 0.0379(19) 0.048(2) 0.0057(16) 0.0013(17) 0.0049(16)
P2 0.0453(6) 0.0530(6) 0.0461(6) 0.0062(5) -0.0082(5) 0.0017(5)
C2 0.048(2) 0.047(2) 0.047(2) -0.0004(18) 0.0004(18) 0.0046(18)
C3 0.067(3) 0.059(3) 0.049(3) 0.016(2) 0.002(2) 0.007(2)
C4 0.067(3) 0.056(3) 0.064(3) 0.018(2) 0.013(2) -0.004(2)
C5 0.049(3) 0.051(3) 0.081(3) 0.009(2) 0.010(2) -0.008(2)
C6 0.054(2) 0.046(2) 0.052(2) 0.0063(18) -0.001(2) 0.0018(19)
C7 0.060(3) 0.087(3) 0.063(3) 0.022(3) -0.013(2) -0.009(3)
C8 0.047(2) 0.078(3) 0.079(4) 0.015(3) -0.010(2) -0.013(2)
C10 0.073(3) 0.061(3) 0.069(3) -0.017(2) -0.015(3) -0.003(2)
C11 0.105(5) 0.117(5) 0.157(7) -0.087(5) -0.030(4) 0.036(4)
C12 0.160(7) 0.086(4) 0.125(6) -0.013(4) -0.018(5) -0.055(4)
C13 0.081(4) 0.116(5) 0.084(4) -0.039(4) -0.025(3) -0.009(3)
C14 0.054(3) 0.061(3) 0.075(3) -0.012(2) -0.003(2) 0.012(2)
C15 0.096(4) 0.135(5) 0.068(4) -0.008(4) 0.024(3) 0.027(4)
C16 0.055(3) 0.097(4) 0.095(4) -0.007(3) 0.002(3) 0.022(3)
C17 0.090(4) 0.069(4) 0.118(5) -0.034(3) -0.013(3) 0.010(3)
C18 0.055(3) 0.067(3) 0.069(3) -0.004(2) -0.005(2) 0.008(2)
C19 0.108(5) 0.128(5) 0.069(4) -0.024(4) 0.003(3) 0.036(4)
C20 0.062(3) 0.080(4) 0.112(5) 0.000(3) -0.008(3) 0.017(3)
C21 0.082(4) 0.056(3) 0.141(5) -0.022(3) -0.003(4) 0.000(3)
C22 0.071(3) 0.083(3) 0.053(3) -0.005(2) -0.011(2) 0.010(3)
C23 0.113(5) 0.123(5) 0.050(3) 0.015(3) -0.006(3) -0.004(4)
C24 0.110(4) 0.096(4) 0.066(3) -0.009(3) -0.034(3) -0.014(3)
C25 0.136(6) 0.117(5) 0.072(4) -0.027(4) -0.003(4) 0.043(4)
O1 0.072(2) 0.099(2) 0.084(2) 0.046(2) 0.0051(18) -0.0115(19)

loop_
_atom_type_symbol
_atom_type_description
_atom_type_scat_dispersion_real
_atom_type_scat_dispersion_imag
_atom_type_scat_source
C C 0.0033 0.0016 'International Tables Vol C Tables 4.2.6.8 and 6.1.1.4'
H H 0.0000 0.0000 'International Tables Vol C Tables 4.2.6.8 and 6.1.1.4'
O O 0.0106 0.0060 'International Tables Vol C Tables 4.2.6.8 and 6.1.1.4'
P P 0.1023 0.0942 'International Tables Vol C Tables 4.2.6.8 and 6.1.1.4'
Pd Pd -0.9988 1.0072 'International Tables Vol C Tables 4.2.6.8 and 6.1.1.4'

loop_
_geom_angle_atom_site_label_1
_geom_angle_atom_site_label_2
_geom_angle_atom_site_label_3
_geom_angle
C1 Pd1 O1 178.35(15)
C1 Pd1 P2 83.61(11)
O1 Pd1 P2 95.40(9)
C1 Pd1 P1 83.90(11)
O1 Pd1 P1 97.12(10)
P2 Pd1 P1 167.43(4)
C7 P1 C14 105.9(2)
C7 P1 C10 102.6(2)
C14 P1 C10 113.6(2)
C7 P1 Pd1 102.81(14)
C14 P1 Pd1 113.10(16)
C10 P1 Pd1 116.85(16)
C2 C1 C6 117.1(3)
C2 C1 Pd1 121.7(3)
C6 C1 Pd1 121.2(3)
C8 P2 C18 105.8(2)
C8 P2 C22 103.4(2)
C18 P2 C22 113.5(2)
C8 P2 Pd1 103.60(15)
C18 P2 Pd1 111.86(15)
C22 P2 Pd1 117.12(16)
C3 C2 C1 120.8(4)
C3 C2 C7 119.2(4)
C1 C2 C7 120.0(4)
C4 C3 C2 120.9(4)
C4 C3 H3 119.5
C2 C3 H3 119.5
C3 C4 C5 120.0(4)
C3 C4 H4 120.0
C5 C4 H4 120.0
C4 C5 C6 120.9(4)
C4 C5 H5 119.6
C6 C5 H5 119.6
C5 C6 C1 120.3(4)
C5 C6 C8 118.6(4)
C1 C6 C8 121.1(4)
C2 C7 P1 110.1(3)
C2 C7 H7A 109.6
P1 C7 H7A 109.6
C2 C7 H7B 109.6
P1 C7 H7B 109.6
H7A C7 H7B 108.2
C6 C8 P2 108.8(3)
C6 C8 H8A 109.9
P2 C8 H8A 109.9
C6 C8 H8B 109.9
P2 C8 H8B 109.9
H8A C8 H8B 108.3
C13 C10 C11 110.1(5)
C13 C10 C12 108.7(5)
C11 C10 C12 109.5(5)
C13 C10 P1 114.5(4)
C11 C10 P1 105.0(4)
C12 C10 P1 109.0(4)
C10 C11 H11A 109.5
C10 C11 H11B 109.5
H11A C11 H11B 109.5
C10 C11 H11C 109.5
H11A C11 H11C 109.5
H11B C11 H11C 109.5
C10 C12 H12A 109.5
C10 C12 H12B 109.5
H12A C12 H12B 109.5
C10 C12 H12C 109.5
H12A C12 H12C 109.5
H12B C12 H12C 109.5
C10 C13 H13A 109.5
C10 C13 H13B 109.5
H13A C13 H13B 109.5
C10 C13 H13C 109.5
H13A C13 H13C 109.5
H13B C13 H13C 109.5
C15 C14 C16 109.6(4)
C15 C14 C17 108.5(5)
C16 C14 C17 109.1(4)
C15 C14 P1 110.2(3)
C16 C14 P1 114.1(3)
C17 C14 P1 105.2(3)
C14 C15 H15A 109.5
C14 C15 H15B 109.5
H15A C15 H15B 109.5
C14 C15 H15C 109.5
H15A C15 H15C 109.5
H15B C15 H15C 109.5
C14 C16 H16A 109.5
C14 C16 H16B 109.5
H16A C16 H16B 109.5
C14 C16 H16C 109.5
H16A C16 H16C 109.5
H16B C16 H16C 109.5
C14 C17 H17A 109.5
C14 C17 H17B 109.5
H17A C17 H17B 109.5
C14 C17 H17C 109.5
H17A C17 H17C 109.5
H17B C17 H17C 109.5
C21 C18 C20 109.6(4)
C21 C18 C19 108.3(4)
C20 C18 C19 108.3(4)
C21 C18 P2 111.1(3)
C20 C18 P2 113.7(3)
C19 C18 P2 105.7(3)
C18 C19 H19A 109.5
C18 C19 H19B 109.5
H19A C19 H19B 109.5
C18 C19 H19C 109.5
H19A C19 H19C 109.5
H19B C19 H19C 109.5
C18 C20 H20A 109.5
C18 C20 H20B 109.5
H20A C20 H20B 109.5
C18 C20 H20C 109.5
H20A C20 H20C 109.5
H20B C20 H20C 109.5
C18 C21 H21A 109.5
C18 C21 H21B 109.5
H21A C21 H21B 109.5
C18 C21 H21C 109.5
H21A C21 H21C 109.5
H21B C21 H21C 109.5
C23 C22 C24 109.1(4)
C23 C22 C25 108.8(5)
C24 C22 C25 109.4(4)
C23 C22 P2 110.6(4)
C24 C22 P2 113.8(3)
C25 C22 P2 105.0(3)
C22 C23 H23A 109.5
C22 C23 H23B 109.5
H23A C23 H23B 109.5
C22 C23 H23C 109.5
H23A C23 H23C 109.5
H23B C23 H23C 109.5
C22 C24 H24A 109.5
C22 C24 H24B 109.5
H24A C24 H24B 109.5
C22 C24 H24C 109.5
H24A C24 H24C 109.5
H24B C24 H24C 109.5
C22 C25 H25A 109.5
C22 C25 H25B 109.5
H25A C25 H25B 109.5
C22 C25 H25C 109.5
H25A C25 H25C 109.5
H25B C25 H25C 109.5

loop_
_geom_bond_atom_site_label_1
_geom_bond_atom_site_label_2
_geom_bond_distance
Pd1 C1 2.028(4)
Pd1 O1 2.103(3)
Pd1 P2 2.3042(11)
Pd1 P1 2.3087(11)
P1 C7 1.836(4)
P1 C14 1.871(5)
P1 C10 1.882(5)
C1 C2 1.403(5)
C1 C6 1.406(5)
P2 C8 1.839(5)
P2 C18 1.863(5)
P2 C22 1.878(5)
C2 C3 1.391(5)
C2 C7 1.513(5)
C3 C4 1.355(6)
C3 H3 0.9300
C4 C5 1.360(6)
C4 H4 0.9300
C5 C6 1.399(5)
C5 H5 0.9300
C6 C8 1.514(6)
C7 H7A 0.9700
C7 H7B 0.9700
C8 H8A 0.9700
C8 H8B 0.9700
C10 C13 1.515(7)
C10 C11 1.533(7)
C10 C12 1.545(8)
C11 H11A 0.9600
C11 H11B 0.9600
C11 H11C 0.9600
C12 H12A 0.9600
C12 H12B 0.9600
C12 H12C 0.9600
C13 H13A 0.9600
C13 H13B 0.9600
C13 H13C 0.9600
C14 C15 1.513(7)
C14 C16 1.531(6)
C14 C17 1.541(7)
C15 H15A 0.9600
C15 H15B 0.9600
C15 H15C 0.9600
C16 H16A 0.9600
C16 H16B 0.9600
C16 H16C 0.9600
C17 H17A 0.9600
C17 H17B 0.9600
C17 H17C 0.9600
C18 C21 1.517(7)
C18 C20 1.554(7)
C18 C19 1.557(7)
C19 H19A 0.9600
C19 H19B 0.9600
C19 H19C 0.9600
C20 H20A 0.9600
C20 H20B 0.9600
C20 H20C 0.9600
C21 H21A 0.9600
C21 H21B 0.9600
C21 H21C 0.9600
C22 C23 1.531(7)
C22 C24 1.545(6)
C22 C25 1.545(7)
C23 H23A 0.9600
C23 H23B 0.9600
C23 H23C 0.9600
C24 H24A 0.9600
C24 H24B 0.9600
C24 H24C 0.9600
C25 H25A 0.9600
C25 H25B 0.9600
C25 H25C 0.9600
